data_7706409
loop_
_publ_author_name
'Gupta, Priyanka'
'Siewert, Jan-Erik'
'Wellnitz, Tim'
'Fischer, Malte'
'Baumann, Wolgang'
'Beweries, Torsten'
'Hering-Junghans, Christian'

_publ_section_title
;
 Reactivity of phospha-Wittig reagents towards NHCs and NHOs.
;
_journal_issue 5
_journal_name_full 'Dalton transactions (Cambridge, England : 2003)'
_journal_page_first 1838
_journal_page_last 1844
_journal_paper_doi 10.1039/d1dt00071c
_journal_volume 50
_journal_year 2021
_chemical_formula_moiety 'C58 H75 N2 P, C5 H12'
_chemical_formula_sum 'C63 H87 N2 P'
_chemical_formula_weight 903.31
_space_group_crystal_system monoclinic
_space_group_IT_number 14
_space_group_name_Hall '-P 2ybc'
_space_group_name_H-M_alt 'P 1 21/c 1'
_atom_sites_solution_hydrogens mixed
_audit_creation_method SHELXL-2014/7
_audit_update_record
;
2020-11-27 deposited with the CCDC.	2021-01-13 downloaded from the CCDC.
;
_cell_angle_alpha 90
_cell_angle_beta 104.2346(19)
_cell_angle_gamma 90
_cell_formula_units_Z 4
_cell_length_a 13.3114(4)
_cell_length_b 18.0342(5)
_cell_length_c 24.3084(7)
_cell_measurement_reflns_used 6511
_cell_measurement_temperature 150(2)
_cell_measurement_theta_max 66.45
_cell_measurement_theta_min 3.09
_cell_volume 5656.3(3)
_computing_cell_refinement 'Bruker Apex V7.51A'
_computing_data_collection 'Bruker Apex V7.51A'
_computing_data_reduction 'Bruker SAINT'
_computing_molecular_graphics 'ORTEP-3v2.01 (Farrugia, 1997)'
_computing_publication_material 'SHELXL-2014/7 (Sheldrick, 2014)'
_computing_structure_refinement 'SHELXL-2014/7 (Sheldrick, 2014)'
_computing_structure_solution 'Bruker SHELXTL'
_diffrn_ambient_temperature 150(2)
_diffrn_measured_fraction_theta_full 0.998
_diffrn_measured_fraction_theta_max 0.998
_diffrn_measurement_device_type 'Bruker APEX-II CCD'
_diffrn_measurement_method '\f and \w scans'
_diffrn_radiation_monochromator multilayer
_diffrn_radiation_source microfocus
_diffrn_radiation_type CuK\a
_diffrn_radiation_wavelength 1.54178
_diffrn_reflns_av_R_equivalents 0.0538
_diffrn_reflns_av_unetI/netI 0.0398
_diffrn_reflns_Laue_measured_fraction_full 0.998
_diffrn_reflns_Laue_measured_fraction_max 0.998
_diffrn_reflns_limit_h_max 15
_diffrn_reflns_limit_h_min -15
_diffrn_reflns_limit_k_max 21
_diffrn_reflns_limit_k_min -21
_diffrn_reflns_limit_l_max 28
_diffrn_reflns_limit_l_min -24
_diffrn_reflns_number 48976
_diffrn_reflns_point_group_measured_fraction_full 0.998
_diffrn_reflns_point_group_measured_fraction_max 0.998
_diffrn_reflns_theta_full 65.000
_diffrn_reflns_theta_max 65.000
_diffrn_reflns_theta_min 3.086
_exptl_absorpt_coefficient_mu 0.703
_exptl_absorpt_correction_T_max 0.970
_exptl_absorpt_correction_T_min 0.825
_exptl_absorpt_correction_type multi-scan
_exptl_absorpt_process_details '(SADABS; Sheldrick, 2014)'
_exptl_crystal_colour yellow
_exptl_crystal_density_diffrn 1.061
_exptl_crystal_description plate
_exptl_crystal_F_000 1976
_exptl_crystal_size_max 0.284
_exptl_crystal_size_mid 0.132
_exptl_crystal_size_min 0.044
_platon_squeeze_details
;
The unit cell contains four disordered n-pentane molecules. These 
have been treated as a diffuse contribution to the overall scattering 
without specific atom positions by SQUEEZE/PLATON.
;
_refine_diff_density_max 0.370
_refine_diff_density_min -0.201
_refine_diff_density_rms 0.035
_refine_ls_extinction_method none
_refine_ls_goodness_of_fit_ref 1.026
_refine_ls_hydrogen_treatment mixed
_refine_ls_matrix_type full
_refine_ls_number_parameters 595
_refine_ls_number_reflns 9620
_refine_ls_number_restraints 0
_refine_ls_restrained_S_all 1.026
_refine_ls_R_factor_all 0.0665
_refine_ls_R_factor_gt 0.0521
_refine_ls_shift/su_max 0.001
_refine_ls_shift/su_mean 0.000
_refine_ls_structure_factor_coef Fsqd
_refine_ls_weighting_details 'w=1/[\s^2^(Fo^2^)+(0.0895P)^2^+0.8111P] where P=(Fo^2^+2Fc^2^)/3'
_refine_ls_weighting_scheme calc
_refine_ls_wR_factor_gt 0.1434
_refine_ls_wR_factor_ref 0.1579
_reflns_Friedel_coverage 0.000
_reflns_number_gt 7565
_reflns_number_total 9620
_reflns_threshold_expression 'I > 2\s(I)'
_cod_data_source_file d1dt00071c2.cif
_cod_data_source_block ax1685_DipTerPHCHIDip_cmp16
_cod_depositor_comments 'Adding full bibliography for 7706402--7706412.cif.'
_cod_original_sg_symbol_H-M 'P 21/c'
_cod_database_code 7706409
_shelx_shelxl_version_number 2014/7
_shelx_space_group_comment
;
The symmetry employed for this shelxl refinement is uniquely defined
by the following loop, which should always be used as a source of
symmetry information in preference to the above space-group names.
They are only intended as comments.
;
_shelx_estimated_absorpt_t_min 0.825
_shelx_estimated_absorpt_t_max 0.970
_platon_squeeze_void_probe_radius 1.20

loop_
_space_group_symop_operation_xyz
'x, y, z'
'-x, y+1/2, -z+1/2'
'-x, -y, -z'
'x, -y-1/2, z-1/2'

loop_
_atom_site_label
_atom_site_type_symbol
_atom_site_fract_x
_atom_site_fract_y
_atom_site_fract_z
_atom_site_U_iso_or_equiv
_atom_site_adp_type
_atom_site_occupancy
_atom_site_site_symmetry_order
_atom_site_calc_flag
_atom_site_refinement_flags_posn
_atom_site_refinement_flags_adp
_atom_site_refinement_flags_occupancy
_atom_site_disorder_assembly
_atom_site_disorder_group
P1 P 0.29838(4) 0.41305(2) 0.65811(2) 0.04738(14) Uani 1 1 d . . . . .
N1 N 0.25291(15) 0.57735(8) 0.70349(7) 0.0556(4) Uani 1 1 d . . . . .
N2 N 0.26654(15) 0.54467(9) 0.79188(7) 0.0582(4) Uani 1 1 d . . . . .
C1 C 0.26778(15) 0.51572(10) 0.73865(8) 0.0484(4) Uani 1 1 d . . . . .
C2 C 0.2453(2) 0.64091(12) 0.73481(10) 0.0747(7) Uani 1 1 d . . . . .
H2 H 0.2363 0.6901 0.7205 0.090 Uiso 1 1 calc R U . . .
C3 C 0.2528(2) 0.62083(12) 0.78786(10) 0.0707(6) Uani 1 1 d . . . . .
H3 H 0.2494 0.6532 0.8182 0.085 Uiso 1 1 calc R U . . .
C4 C 0.28267(16) 0.44372(10) 0.72586(8) 0.0509(4) Uani 1 1 d . . . . .
H4 H 0.2849 0.4075 0.7545 0.061 Uiso 1 1 calc R U . . .
C5 C 0.23122(16) 0.57962(9) 0.64256(8) 0.0506(4) Uani 1 1 d . . . . .
C6 C 0.30849(17) 0.60565(11) 0.61772(8) 0.0554(5) Uani 1 1 d . . . . .
C7 C 0.28458(18) 0.61183(14) 0.55900(9) 0.0656(5) Uani 1 1 d . . . . .
H7 H 0.3353 0.6304 0.5411 0.079 Uiso 1 1 calc R U . . .
C8 C 0.18910(19) 0.59162(14) 0.52629(9) 0.0674(6) Uani 1 1 d . . . . .
H8 H 0.1748 0.5953 0.4861 0.081 Uiso 1 1 calc R U . . .
C9 C 0.11410(18) 0.56596(13) 0.55160(9) 0.0631(5) Uani 1 1 d . . . . .
H9 H 0.0485 0.5518 0.5285 0.076 Uiso 1 1 calc R U . . .
C10 C 0.13229(17) 0.56026(11) 0.61029(9) 0.0582(5) Uani 1 1 d . . . . .
C11 C 0.41588(18) 0.62588(13) 0.65272(10) 0.0656(5) Uani 1 1 d . . . . .
H11 H 0.4210 0.6104 0.6928 0.079 Uiso 1 1 calc R U . . .
C12 C 0.4990(2) 0.58375(15) 0.63151(13) 0.0786(7) Uani 1 1 d . . . . .
H12A H 0.5030 0.6036 0.5946 0.118 Uiso 1 1 calc R U . . .
H12B H 0.4809 0.5310 0.6276 0.118 Uiso 1 1 calc R U . . .
H12C H 0.5663 0.5897 0.6588 0.118 Uiso 1 1 calc R U . . .
C13 C 0.4366(2) 0.70880(15) 0.65259(13) 0.0867(8) Uani 1 1 d . . . . .
H13A H 0.4315 0.7254 0.6136 0.130 Uiso 1 1 calc R U . . .
H13B H 0.5064 0.7192 0.6760 0.130 Uiso 1 1 calc R U . . .
H13C H 0.3854 0.7352 0.6681 0.130 Uiso 1 1 calc R U . . .
C14A C 0.0537(4) 0.5320(3) 0.6409(3) 0.0650(13) Uani 0.692(7) 1 d . . P A 1
H14 H 0.0912 0.5058 0.6762 0.078 Uiso 0.692(7) 1 calc R U P A 1
C15A C -0.0005(4) 0.6008(3) 0.6577(2) 0.1038(18) Uani 0.692(7) 1 d . . P A 1
H15A H 0.0515 0.6341 0.6806 0.156 Uiso 0.692(7) 1 calc R U P A 1
H15B H -0.0381 0.6267 0.6233 0.156 Uiso 0.692(7) 1 calc R U P A 1
H15C H -0.0493 0.5854 0.6798 0.156 Uiso 0.692(7) 1 calc R U P A 1
C16A C -0.0228(4) 0.4804(4) 0.6061(3) 0.0849(15) Uani 0.692(7) 1 d . . P A 1
H16A H -0.0714 0.4640 0.6280 0.127 Uiso 0.692(7) 1 calc R U P A 1
H16B H -0.0609 0.5058 0.5716 0.127 Uiso 0.692(7) 1 calc R U P A 1
H16C H 0.0134 0.4373 0.5957 0.127 Uiso 0.692(7) 1 calc R U P A 1
C14B C 0.0327(10) 0.5471(7) 0.6329(6) 0.059(4) Uiso 0.308(7) 1 d . . P A 2
H14B H 0.0492 0.5625 0.6737 0.071 Uiso 0.308(7) 1 calc R U P A 2
C15B C 0.0068(9) 0.4598(6) 0.6301(6) 0.072(3) Uani 0.308(7) 1 d . . P A 2
H15D H 0.0692 0.4320 0.6487 0.107 Uiso 0.308(7) 1 calc R U P A 2
H15E H -0.0481 0.4500 0.6496 0.107 Uiso 0.308(7) 1 calc R U P A 2
H15F H -0.0163 0.4443 0.5903 0.107 Uiso 0.308(7) 1 calc R U P A 2
C16B C -0.0704(7) 0.5840(6) 0.6027(5) 0.087(3) Uani 0.308(7) 1 d . . P A 2
H16D H -0.1242 0.5703 0.6220 0.131 Uiso 0.308(7) 1 calc R U P A 2
H16E H -0.0619 0.6380 0.6037 0.131 Uiso 0.308(7) 1 calc R U P A 2
H16F H -0.0907 0.5672 0.5632 0.131 Uiso 0.308(7) 1 calc R U P A 2
C17 C 0.2555(2) 0.50464(11) 0.84136(9) 0.0619(5) Uani 1 1 d . . . . .
C18 C 0.3444(2) 0.47653(13) 0.87888(9) 0.0697(6) Uani 1 1 d . . . . .
C19 C 0.3340(3) 0.44534(16) 0.93012(11) 0.0852(8) Uani 1 1 d . . . . .
H19 H 0.3932 0.4260 0.9564 0.102 Uiso 1 1 calc R U . . .
C20 C 0.2393(3) 0.44261(19) 0.94234(12) 0.0981(10) Uani 1 1 d . . . . .
H20 H 0.2335 0.4224 0.9775 0.118 Uiso 1 1 calc R U . . .
C21 C 0.1515(3) 0.46890(18) 0.90404(13) 0.0912(9) Uani 1 1 d . . . . .
H21 H 0.0863 0.4656 0.9132 0.109 Uiso 1 1 calc R U . . .
C22 C 0.1570(2) 0.50025(13) 0.85224(11) 0.0737(7) Uani 1 1 d . . . . .
C23 C 0.4503(2) 0.47841(13) 0.86667(10) 0.0705(6) Uani 1 1 d . . . . .
H23 H 0.4423 0.5000 0.8279 0.085 Uiso 1 1 calc R U . . .
C24 C 0.4938(3) 0.39957(16) 0.86617(14) 0.0912(8) Uani 1 1 d . . . . .
H24A H 0.5606 0.4016 0.8560 0.137 Uiso 1 1 calc R U . . .
H24B H 0.4451 0.3694 0.8383 0.137 Uiso 1 1 calc R U . . .
H24C H 0.5035 0.3774 0.9039 0.137 Uiso 1 1 calc R U . . .
C25 C 0.5249(3) 0.52799(19) 0.90885(12) 0.0946(9) Uani 1 1 d . . . . .
H25A H 0.5366 0.5069 0.9470 0.142 Uiso 1 1 calc R U . . .
H25B H 0.4950 0.5777 0.9085 0.142 Uiso 1 1 calc R U . . .
H25C H 0.5910 0.5312 0.8981 0.142 Uiso 1 1 calc R U . . .
C26 C 0.0600(2) 0.52471(15) 0.80952(12) 0.0788(7) Uani 1 1 d . . . . .
H26 H 0.0817 0.5582 0.7818 0.095 Uiso 1 1 calc R U . . .
C27 C -0.0136(3) 0.5679(2) 0.83600(19) 0.1169(12) Uani 1 1 d . . . . .
H27A H -0.0403 0.5354 0.8614 0.175 Uiso 1 1 calc R U . . .
H27B H -0.0715 0.5865 0.8060 0.175 Uiso 1 1 calc R U . . .
H27C H 0.0233 0.6098 0.8576 0.175 Uiso 1 1 calc R U . . .
C28 C 0.0059(3) 0.45811(18) 0.77659(16) 0.0997(9) Uani 1 1 d . . . . .
H28A H 0.0537 0.4328 0.7579 0.150 Uiso 1 1 calc R U . . .
H28B H -0.0552 0.4749 0.7479 0.150 Uiso 1 1 calc R U . . .
H28C H -0.0156 0.4238 0.8028 0.150 Uiso 1 1 calc R U . . .
C29 C 0.35648(14) 0.31984(9) 0.67332(7) 0.0443(4) Uani 1 1 d . . . . .
C30 C 0.45645(14) 0.30752(10) 0.66592(7) 0.0451(4) Uani 1 1 d . . . . .
C31 C 0.50094(16) 0.23729(11) 0.67608(8) 0.0523(4) Uani 1 1 d . . . . .
H31 H 0.5697 0.2298 0.6724 0.063 Uiso 1 1 calc R U . . .
C32 C 0.44741(17) 0.17841(11) 0.69128(9) 0.0563(5) Uani 1 1 d . . . . .
H32 H 0.4797 0.1313 0.6994 0.068 Uiso 1 1 calc R U . . .
C33 C 0.34656(17) 0.18881(10) 0.69449(9) 0.0549(5) Uani 1 1 d . . . . .
H33 H 0.3081 0.1477 0.7026 0.066 Uiso 1 1 calc R U . . .
C34 C 0.29958(15) 0.25847(10) 0.68605(8) 0.0477(4) Uani 1 1 d . . . . .
C35 C 0.51848(15) 0.36279(10) 0.64116(9) 0.0498(4) Uani 1 1 d . . . . .
C36 C 0.60619(15) 0.39715(11) 0.67571(9) 0.0526(4) Uani 1 1 d . . . . .
C37 C 0.67272(17) 0.43670(12) 0.64986(11) 0.0641(5) Uani 1 1 d . . . . .
H37 H 0.7331 0.4594 0.6728 0.077 Uiso 1 1 calc R U . . .
C38 C 0.6518(2) 0.44317(15) 0.59151(12) 0.0757(7) Uani 1 1 d . . . . .
H38 H 0.6988 0.4688 0.5745 0.091 Uiso 1 1 calc R U . . .
C39 C 0.5627(2) 0.41243(16) 0.55798(11) 0.0771(7) Uani 1 1 d . . . . .
H39 H 0.5470 0.4194 0.5180 0.092 Uiso 1 1 calc R U . . .
C40 C 0.49500(18) 0.37121(13) 0.58184(10) 0.0632(5) Uani 1 1 d . . . . .
C41 C 0.63163(17) 0.39356(12) 0.73949(10) 0.0618(5) Uani 1 1 d . . . . .
H41 H 0.5745 0.3660 0.7506 0.074 Uiso 1 1 calc R U . . .
C42 C 0.7323(2) 0.35126(17) 0.76291(14) 0.0929(9) Uani 1 1 d . . . . .
H42A H 0.7273 0.3019 0.7456 0.139 Uiso 1 1 calc R U . . .
H42B H 0.7442 0.3463 0.8042 0.139 Uiso 1 1 calc R U . . .
H42C H 0.7901 0.3784 0.7540 0.139 Uiso 1 1 calc R U . . .
C43 C 0.6368(3) 0.47090(16) 0.76505(13) 0.0931(9) Uani 1 1 d . . . . .
H43A H 0.6879 0.5006 0.7519 0.140 Uiso 1 1 calc R U . . .
H43B H 0.6571 0.4673 0.8065 0.140 Uiso 1 1 calc R U . . .
H43C H 0.5686 0.4945 0.7532 0.140 Uiso 1 1 calc R U . . .
C44 C 0.4005(2) 0.33609(16) 0.54297(10) 0.0750(7) Uani 1 1 d . . . . .
H44 H 0.3547 0.3184 0.5673 0.090 Uiso 1 1 calc R U . . .
C45 C 0.3380(2) 0.3917(2) 0.50049(12) 0.0925(9) Uani 1 1 d . . . . .
H45A H 0.3221 0.4353 0.5209 0.139 Uiso 1 1 calc R U . . .
H45B H 0.2733 0.3685 0.4796 0.139 Uiso 1 1 calc R U . . .
H45C H 0.3786 0.4069 0.4738 0.139 Uiso 1 1 calc R U . . .
C46 C 0.4298(3) 0.2686(2) 0.51263(14) 0.1026(10) Uani 1 1 d . . . . .
H46A H 0.4770 0.2837 0.4894 0.154 Uiso 1 1 calc R U . . .
H46B H 0.3672 0.2468 0.4882 0.154 Uiso 1 1 calc R U . . .
H46C H 0.4642 0.2319 0.5407 0.154 Uiso 1 1 calc R U . . .
C47 C 0.18706(15) 0.26364(10) 0.68586(9) 0.0528(4) Uani 1 1 d . . . . .
C48 C 0.11285(16) 0.26504(11) 0.63326(10) 0.0590(5) Uani 1 1 d . . . . .
C49 C 0.00823(18) 0.26979(13) 0.63309(12) 0.0704(6) Uani 1 1 d . . . . .
H49 H -0.0427 0.2717 0.5980 0.085 Uiso 1 1 calc R U . . .
C50 C -0.02187(19) 0.27180(14) 0.68338(13) 0.0757(7) Uani 1 1 d . . . . .
H50 H -0.0932 0.2766 0.6827 0.091 Uiso 1 1 calc R U . . .
C51 C 0.05079(19) 0.26687(13) 0.73485(12) 0.0689(6) Uani 1 1 d . . . . .
H51 H 0.0285 0.2666 0.7691 0.083 Uiso 1 1 calc R U . . .
C52 C 0.15605(17) 0.26229(11) 0.73718(10) 0.0585(5) Uani 1 1 d . . . . .
C53 C 0.14348(19) 0.25466(14) 0.57730(11) 0.0692(6) Uani 1 1 d . . . . .
H53 H 0.2189 0.2666 0.5845 0.083 Uiso 1 1 calc R U . . .
C54 C 0.0861(2) 0.30532(19) 0.52942(12) 0.0881(8) Uani 1 1 d . . . . .
H54A H 0.0117 0.2948 0.5210 0.132 Uiso 1 1 calc R U . . .
H54B H 0.1115 0.2964 0.4954 0.132 Uiso 1 1 calc R U . . .
H54C H 0.0984 0.3572 0.5411 0.132 Uiso 1 1 calc R U . . .
C55 C 0.1304(3) 0.17345(18) 0.55928(14) 0.0960(9) Uani 1 1 d . . . . .
H55A H 0.1726 0.1423 0.5892 0.144 Uiso 1 1 calc R U . . .
H55B H 0.1530 0.1666 0.5242 0.144 Uiso 1 1 calc R U . . .
H55C H 0.0574 0.1593 0.5529 0.144 Uiso 1 1 calc R U . . .
C56 C 0.2335(2) 0.25222(14) 0.79427(11) 0.0694(6) Uani 1 1 d . . . . .
H56 H 0.3034 0.2668 0.7896 0.083 Uiso 1 1 calc R U . . .
C57 C 0.2392(3) 0.17061(17) 0.81303(15) 0.0927(9) Uani 1 1 d . . . . .
H57A H 0.1701 0.1537 0.8148 0.139 Uiso 1 1 calc R U . . .
H57B H 0.2870 0.1659 0.8506 0.139 Uiso 1 1 calc R U . . .
H57C H 0.2641 0.1403 0.7857 0.139 Uiso 1 1 calc R U . . .
C58 C 0.2106(2) 0.29884(16) 0.84151(12) 0.0835(7) Uani 1 1 d . . . . .
H58A H 0.1454 0.2824 0.8494 0.125 Uiso 1 1 calc R U . . .
H58B H 0.2046 0.3510 0.8299 0.125 Uiso 1 1 calc R U . . .
H58C H 0.2670 0.2933 0.8758 0.125 Uiso 1 1 calc R U . . .
H1A H 0.208(2) 0.3995(14) 0.6273(11) 0.011(6) Uiso 0.5 1 d . . P . .
H1B H 0.377(4) 0.450(3) 0.651(2) 0.078(15) Uiso 0.5 1 d . . P . .

loop_
_atom_site_aniso_label
_atom_site_aniso_U_11
_atom_site_aniso_U_22
_atom_site_aniso_U_33
_atom_site_aniso_U_23
_atom_site_aniso_U_13
_atom_site_aniso_U_12
P1 0.0572(3) 0.0428(2) 0.0440(3) 0.00032(17) 0.01604(19) 0.00516(19)
N1 0.0819(12) 0.0431(8) 0.0430(9) -0.0044(6) 0.0175(8) -0.0043(7)
N2 0.0855(12) 0.0481(8) 0.0439(9) -0.0068(7) 0.0212(8) -0.0182(8)
C1 0.0579(11) 0.0474(9) 0.0410(9) -0.0042(7) 0.0144(8) -0.0114(8)
C2 0.128(2) 0.0436(10) 0.0589(13) -0.0081(9) 0.0348(13) -0.0053(12)
C3 0.1107(19) 0.0475(10) 0.0610(13) -0.0161(9) 0.0344(12) -0.0169(11)
C4 0.0734(12) 0.0411(9) 0.0398(9) -0.0012(7) 0.0173(8) -0.0048(8)
C5 0.0687(12) 0.0408(8) 0.0422(10) -0.0007(7) 0.0135(8) 0.0053(8)
C6 0.0626(12) 0.0559(10) 0.0460(10) 0.0066(8) 0.0102(8) 0.0053(9)
C7 0.0658(13) 0.0812(14) 0.0500(12) 0.0135(10) 0.0144(9) 0.0046(11)
C8 0.0719(14) 0.0834(15) 0.0426(11) 0.0082(10) 0.0062(9) 0.0080(11)
C9 0.0599(12) 0.0719(13) 0.0529(12) -0.0018(10) 0.0053(9) 0.0059(10)
C10 0.0648(12) 0.0543(10) 0.0566(12) -0.0058(9) 0.0172(9) 0.0026(9)
C11 0.0689(13) 0.0733(13) 0.0506(11) 0.0102(10) 0.0073(9) -0.0059(10)
C12 0.0641(14) 0.0742(15) 0.0936(19) 0.0110(13) 0.0124(12) 0.0011(11)
C13 0.095(2) 0.0686(15) 0.0880(19) -0.0079(13) 0.0055(15) -0.0075(13)
C14A 0.060(3) 0.068(3) 0.070(3) -0.004(2) 0.023(2) 0.012(2)
C15A 0.089(3) 0.110(3) 0.123(4) -0.012(3) 0.047(3) 0.031(3)
C16A 0.059(3) 0.112(5) 0.085(4) -0.008(3) 0.019(2) -0.015(3)
C15B 0.062(6) 0.070(6) 0.083(8) -0.001(5) 0.017(5) -0.007(4)
C16B 0.072(6) 0.098(6) 0.097(7) 0.013(5) 0.033(5) 0.035(5)
C17 0.0922(16) 0.0540(10) 0.0427(10) -0.0068(8) 0.0224(10) -0.0187(10)
C18 0.1051(18) 0.0626(12) 0.0443(11) -0.0065(9) 0.0238(11) -0.0227(12)
C19 0.122(2) 0.0870(17) 0.0476(13) 0.0047(11) 0.0220(13) -0.0240(16)
C20 0.143(3) 0.105(2) 0.0556(15) 0.0049(14) 0.0419(18) -0.033(2)
C21 0.116(2) 0.0975(19) 0.0729(18) -0.0036(15) 0.0470(17) -0.0286(17)
C22 0.1015(18) 0.0650(13) 0.0637(14) -0.0095(11) 0.0380(13) -0.0233(12)
C23 0.0911(17) 0.0687(13) 0.0493(12) 0.0014(10) 0.0128(11) -0.0150(12)
C24 0.108(2) 0.0782(16) 0.0882(19) 0.0085(14) 0.0251(16) -0.0053(15)
C25 0.114(2) 0.106(2) 0.0577(15) -0.0052(14) 0.0090(14) -0.0354(18)
C26 0.0901(18) 0.0699(14) 0.0831(17) -0.0063(12) 0.0338(14) -0.0173(12)
C27 0.148(3) 0.086(2) 0.132(3) -0.002(2) 0.063(3) 0.016(2)
C28 0.086(2) 0.0885(19) 0.120(3) -0.0161(18) 0.0165(17) -0.0124(15)
C29 0.0480(9) 0.0434(8) 0.0430(9) 0.0012(7) 0.0140(7) -0.0002(7)
C30 0.0467(9) 0.0473(9) 0.0423(9) 0.0027(7) 0.0131(7) 0.0001(7)
C31 0.0542(11) 0.0538(10) 0.0513(11) 0.0042(8) 0.0178(8) 0.0062(8)
C32 0.0663(12) 0.0440(9) 0.0600(12) 0.0053(8) 0.0181(9) 0.0089(8)
C33 0.0652(12) 0.0432(9) 0.0603(11) 0.0015(8) 0.0230(9) -0.0047(8)
C34 0.0517(10) 0.0469(9) 0.0474(10) -0.0013(7) 0.0179(8) -0.0047(7)
C35 0.0479(10) 0.0515(9) 0.0556(11) 0.0090(8) 0.0232(8) 0.0056(8)
C36 0.0473(10) 0.0502(9) 0.0639(12) 0.0097(8) 0.0204(8) 0.0039(8)
C37 0.0514(11) 0.0630(12) 0.0832(16) 0.0129(11) 0.0266(10) -0.0028(9)
C38 0.0718(15) 0.0853(15) 0.0826(17) 0.0170(13) 0.0428(13) -0.0095(12)
C39 0.0842(17) 0.0950(17) 0.0626(14) 0.0138(12) 0.0383(12) -0.0092(14)
C40 0.0673(13) 0.0722(13) 0.0571(12) 0.0086(10) 0.0285(10) -0.0024(10)
C41 0.0572(12) 0.0603(11) 0.0656(13) 0.0110(10) 0.0109(9) -0.0141(9)
C42 0.0789(17) 0.0818(17) 0.103(2) 0.0321(15) -0.0067(15) -0.0102(13)
C43 0.131(3) 0.0747(16) 0.0787(18) -0.0039(13) 0.0354(17) -0.0171(16)
C44 0.0791(15) 0.1015(18) 0.0475(12) 0.0083(11) 0.0216(10) -0.0169(13)
C45 0.0834(18) 0.128(3) 0.0663(16) 0.0129(16) 0.0193(13) -0.0016(17)
C46 0.121(3) 0.100(2) 0.0792(19) -0.0067(16) 0.0090(17) -0.0123(19)
C47 0.0525(11) 0.0425(9) 0.0676(12) -0.0049(8) 0.0229(9) -0.0084(7)
C48 0.0529(11) 0.0548(10) 0.0711(13) -0.0100(9) 0.0187(9) -0.0059(8)
C49 0.0512(12) 0.0713(13) 0.0878(17) -0.0137(12) 0.0152(11) -0.0068(10)
C50 0.0530(13) 0.0735(14) 0.108(2) -0.0161(13) 0.0344(13) -0.0113(10)
C51 0.0644(14) 0.0649(12) 0.0880(17) -0.0127(11) 0.0388(12) -0.0171(10)
C52 0.0594(12) 0.0504(10) 0.0731(13) -0.0057(9) 0.0305(10) -0.0142(9)
C53 0.0582(13) 0.0822(15) 0.0668(14) -0.0141(11) 0.0147(10) -0.0062(11)
C54 0.0882(19) 0.103(2) 0.0686(16) -0.0050(14) 0.0108(13) 0.0001(15)
C55 0.110(2) 0.0906(19) 0.092(2) -0.0316(16) 0.0330(17) 0.0010(17)
C56 0.0678(14) 0.0784(14) 0.0693(14) 0.0085(11) 0.0309(11) -0.0136(11)
C57 0.102(2) 0.0847(17) 0.105(2) 0.0274(16) 0.0522(18) 0.0114(15)
C58 0.105(2) 0.0841(17) 0.0681(15) 0.0050(13) 0.0334(14) -0.0148(14)

loop_
_atom_type_symbol
_atom_type_description
_atom_type_scat_dispersion_real
_atom_type_scat_dispersion_imag
_atom_type_scat_source
C C 0.0181 0.0091 'International Tables Vol C Tables 4.2.6.8 and 6.1.1.4'
H H 0.0000 0.0000 'International Tables Vol C Tables 4.2.6.8 and 6.1.1.4'
N N 0.0311 0.0180 'International Tables Vol C Tables 4.2.6.8 and 6.1.1.4'
P P 0.2955 0.4335 'International Tables Vol C Tables 4.2.6.8 and 6.1.1.4'

loop_
_geom_angle_atom_site_label_1
_geom_angle_atom_site_label_2
_geom_angle_atom_site_label_3
_geom_angle
_geom_angle_site_symmetry_1
_geom_angle_site_symmetry_3
_geom_angle_publ_flag
C4 P1 C29 103.52(8) . . ?
C4 P1 H1A 107.0(12) . . ?
C29 P1 H1A 103.3(12) . . ?
C4 P1 H1B 104(2) . . ?
C29 P1 H1B 101(2) . . ?
H1A P1 H1B 134(3) . . ?
C1 N1 C2 109.95(17) . . ?
C1 N1 C5 128.31(15) . . ?
C2 N1 C5 121.07(17) . . ?
C3 N2 C1 109.63(17) . . ?
C3 N2 C17 121.12(17) . . ?
C1 N2 C17 127.72(16) . . ?
C4 C1 N1 129.10(17) . . ?
C4 C1 N2 127.07(17) . . ?
N1 C1 N2 103.81(16) . . ?
C3 C2 N1 108.06(19) . . ?
C3 C2 H2 126.0 . . ?
N1 C2 H2 126.0 . . ?
C2 C3 N2 108.54(19) . . ?
C2 C3 H3 125.7 . . ?
N2 C3 H3 125.7 . . ?
C1 C4 P1 124.00(14) . . ?
C1 C4 H4 118.0 . . ?
P1 C4 H4 118.0 . . ?
C6 C5 C10 122.19(19) . . ?
C6 C5 N1 118.19(19) . . ?
C10 C5 N1 119.50(19) . . ?
C7 C6 C5 117.7(2) . . ?
C7 C6 C11 120.2(2) . . ?
C5 C6 C11 122.09(18) . . ?
C8 C7 C6 121.3(2) . . ?
C8 C7 H7 119.3 . . ?
C6 C7 H7 119.3 . . ?
C7 C8 C9 120.1(2) . . ?
C7 C8 H8 120.0 . . ?
C9 C8 H8 120.0 . . ?
C8 C9 C10 121.4(2) . . ?
C8 C9 H9 119.3 . . ?
C10 C9 H9 119.3 . . ?
C9 C10 C5 117.3(2) . . ?
C9 C10 C14A 124.2(3) . . ?
C5 C10 C14A 118.5(3) . . ?
C9 C10 C14B 114.9(5) . . ?
C5 C10 C14B 126.8(5) . . ?
C6 C11 C13 112.4(2) . . ?
C6 C11 C12 110.5(2) . . ?
C13 C11 C12 109.9(2) . . ?
C6 C11 H11 107.9 . . ?
C13 C11 H11 107.9 . . ?
C12 C11 H11 107.9 . . ?
C11 C12 H12A 109.5 . . ?
C11 C12 H12B 109.5 . . ?
H12A C12 H12B 109.5 . . ?
C11 C12 H12C 109.5 . . ?
H12A C12 H12C 109.5 . . ?
H12B C12 H12C 109.5 . . ?
C11 C13 H13A 109.5 . . ?
C11 C13 H13B 109.5 . . ?
H13A C13 H13B 109.5 . . ?
C11 C13 H13C 109.5 . . ?
H13A C13 H13C 109.5 . . ?
H13B C13 H13C 109.5 . . ?
C16A C14A C10 113.1(4) . . ?
C16A C14A C15A 110.9(5) . . ?
C10 C14A C15A 106.5(4) . . ?
C16A C14A H14 108.7 . . ?
C10 C14A H14 108.7 . . ?
C15A C14A H14 108.7 . . ?
C14A C15A H15A 109.5 . . ?
C14A C15A H15B 109.5 . . ?
H15A C15A H15B 109.5 . . ?
C14A C15A H15C 109.5 . . ?
H15A C15A H15C 109.5 . . ?
H15B C15A H15C 109.5 . . ?
C14A C16A H16A 109.5 . . ?
C14A C16A H16B 109.5 . . ?
H16A C16A H16B 109.5 . . ?
C14A C16A H16C 109.5 . . ?
H16A C16A H16C 109.5 . . ?
H16B C16A H16C 109.5 . . ?
C16B C14B C10 119.8(9) . . ?
C16B C14B C15B 104.2(10) . . ?
C10 C14B C15B 108.8(9) . . ?
C16B C14B H14B 107.8 . . ?
C10 C14B H14B 107.8 . . ?
C15B C14B H14B 107.8 . . ?
C14B C15B H15D 109.5 . . ?
C14B C15B H15E 109.5 . . ?
H15D C15B H15E 109.5 . . ?
C14B C15B H15F 109.5 . . ?
H15D C15B H15F 109.5 . . ?
H15E C15B H15F 109.5 . . ?
C14B C16B H16D 109.5 . . ?
C14B C16B H16E 109.5 . . ?
H16D C16B H16E 109.5 . . ?
C14B C16B H16F 109.5 . . ?
H16D C16B H16F 109.5 . . ?
H16E C16B H16F 109.5 . . ?
C18 C17 C22 122.5(2) . . ?
C18 C17 N2 118.8(2) . . ?
C22 C17 N2 118.5(2) . . ?
C17 C18 C19 118.1(3) . . ?
C17 C18 C23 123.0(2) . . ?
C19 C18 C23 118.9(3) . . ?
C20 C19 C18 120.3(3) . . ?
C20 C19 H19 119.8 . . ?
C18 C19 H19 119.8 . . ?
C19 C20 C21 120.8(3) . . ?
C19 C20 H20 119.6 . . ?
C21 C20 H20 119.6 . . ?
C20 C21 C22 121.4(3) . . ?
C20 C21 H21 119.3 . . ?
C22 C21 H21 119.3 . . ?
C21 C22 C17 116.8(3) . . ?
C21 C22 C26 120.8(3) . . ?
C17 C22 C26 122.3(2) . . ?
C18 C23 C25 111.4(2) . . ?
C18 C23 C24 110.6(2) . . ?
C25 C23 C24 111.3(3) . . ?
C18 C23 H23 107.8 . . ?
C25 C23 H23 107.8 . . ?
C24 C23 H23 107.8 . . ?
C23 C24 H24A 109.5 . . ?
C23 C24 H24B 109.5 . . ?
H24A C24 H24B 109.5 . . ?
C23 C24 H24C 109.5 . . ?
H24A C24 H24C 109.5 . . ?
H24B C24 H24C 109.5 . . ?
C23 C25 H25A 109.5 . . ?
C23 C25 H25B 109.5 . . ?
H25A C25 H25B 109.5 . . ?
C23 C25 H25C 109.5 . . ?
H25A C25 H25C 109.5 . . ?
H25B C25 H25C 109.5 . . ?
C22 C26 C27 113.0(3) . . ?
C22 C26 C28 110.2(2) . . ?
C27 C26 C28 110.9(3) . . ?
C22 C26 H26 107.5 . . ?
C27 C26 H26 107.5 . . ?
C28 C26 H26 107.5 . . ?
C26 C27 H27A 109.5 . . ?
C26 C27 H27B 109.5 . . ?
H27A C27 H27B 109.5 . . ?
C26 C27 H27C 109.5 . . ?
H27A C27 H27C 109.5 . . ?
H27B C27 H27C 109.5 . . ?
C26 C28 H28A 109.5 . . ?
C26 C28 H28B 109.5 . . ?
H28A C28 H28B 109.5 . . ?
C26 C28 H28C 109.5 . . ?
H28A C28 H28C 109.5 . . ?
H28B C28 H28C 109.5 . . ?
C30 C29 C34 118.60(16) . . ?
C30 C29 P1 118.78(13) . . ?
C34 C29 P1 122.25(14) . . ?
C31 C30 C29 119.73(16) . . ?
C31 C30 C35 114.83(16) . . ?
C29 C30 C35 125.09(16) . . ?
C32 C31 C30 121.46(18) . . ?
C32 C31 H31 119.3 . . ?
C30 C31 H31 119.3 . . ?
C33 C32 C31 119.06(18) . . ?
C33 C32 H32 120.5 . . ?
C31 C32 H32 120.5 . . ?
C32 C33 C34 121.48(17) . . ?
C32 C33 H33 119.3 . . ?
C34 C33 H33 119.3 . . ?
C33 C34 C29 119.38(17) . . ?
C33 C34 C47 117.86(16) . . ?
C29 C34 C47 122.53(16) . . ?
C36 C35 C40 120.55(17) . . ?
C36 C35 C30 120.57(17) . . ?
C40 C35 C30 118.31(18) . . ?
C37 C36 C35 118.7(2) . . ?
C37 C36 C41 118.5(2) . . ?
C35 C36 C41 122.74(17) . . ?
C38 C37 C36 120.9(2) . . ?
C38 C37 H37 119.5 . . ?
C36 C37 H37 119.5 . . ?
C39 C38 C37 119.9(2) . . ?
C39 C38 H38 120.0 . . ?
C37 C38 H38 120.0 . . ?
C38 C39 C40 121.1(2) . . ?
C38 C39 H39 119.4 . . ?
C40 C39 H39 119.4 . . ?
C39 C40 C35 118.6(2) . . ?
C39 C40 C44 119.0(2) . . ?
C35 C40 C44 122.40(18) . . ?
C36 C41 C43 110.95(19) . . ?
C36 C41 C42 111.1(2) . . ?
C43 C41 C42 111.0(2) . . ?
C36 C41 H41 107.9 . . ?
C43 C41 H41 107.9 . . ?
C42 C41 H41 107.9 . . ?
C41 C42 H42A 109.5 . . ?
C41 C42 H42B 109.5 . . ?
H42A C42 H42B 109.5 . . ?
C41 C42 H42C 109.5 . . ?
H42A C42 H42C 109.5 . . ?
H42B C42 H42C 109.5 . . ?
C41 C43 H43A 109.5 . . ?
C41 C43 H43B 109.5 . . ?
H43A C43 H43B 109.5 . . ?
C41 C43 H43C 109.5 . . ?
H43A C43 H43C 109.5 . . ?
H43B C43 H43C 109.5 . . ?
C40 C44 C46 111.4(2) . . ?
C40 C44 C45 112.2(2) . . ?
C46 C44 C45 111.0(2) . . ?
C40 C44 H44 107.3 . . ?
C46 C44 H44 107.3 . . ?
C45 C44 H44 107.3 . . ?
C44 C45 H45A 109.5 . . ?
C44 C45 H45B 109.5 . . ?
H45A C45 H45B 109.5 . . ?
C44 C45 H45C 109.5 . . ?
H45A C45 H45C 109.5 . . ?
H45B C45 H45C 109.5 . . ?
C44 C46 H46A 109.5 . . ?
C44 C46 H46B 109.5 . . ?
H46A C46 H46B 109.5 . . ?
C44 C46 H46C 109.5 . . ?
H46A C46 H46C 109.5 . . ?
H46B C46 H46C 109.5 . . ?
C52 C47 C48 120.74(19) . . ?
C52 C47 C34 120.45(19) . . ?
C48 C47 C34 118.69(18) . . ?
C49 C48 C47 118.7(2) . . ?
C49 C48 C53 119.4(2) . . ?
C47 C48 C53 121.69(19) . . ?
C50 C49 C48 120.5(2) . . ?
C50 C49 H49 119.8 . . ?
C48 C49 H49 119.8 . . ?
C49 C50 C51 120.6(2) . . ?
C49 C50 H50 119.7 . . ?
C51 C50 H50 119.7 . . ?
C50 C51 C52 120.9(2) . . ?
C50 C51 H51 119.5 . . ?
C52 C51 H51 119.5 . . ?
C51 C52 C47 118.4(2) . . ?
C51 C52 C56 119.6(2) . . ?
C47 C52 C56 121.98(19) . . ?
C48 C53 C55 109.7(2) . . ?
C48 C53 C54 114.4(2) . . ?
C55 C53 C54 110.8(2) . . ?
C48 C53 H53 107.2 . . ?
C55 C53 H53 107.2 . . ?
C54 C53 H53 107.2 . . ?
C53 C54 H54A 109.5 . . ?
C53 C54 H54B 109.5 . . ?
H54A C54 H54B 109.5 . . ?
C53 C54 H54C 109.5 . . ?
H54A C54 H54C 109.5 . . ?
H54B C54 H54C 109.5 . . ?
C53 C55 H55A 109.5 . . ?
C53 C55 H55B 109.5 . . ?
H55A C55 H55B 109.5 . . ?
C53 C55 H55C 109.5 . . ?
H55A C55 H55C 109.5 . . ?
H55B C55 H55C 109.5 . . ?
C58 C56 C52 114.1(2) . . ?
C58 C56 C57 108.1(2) . . ?
C52 C56 C57 110.9(2) . . ?
C58 C56 H56 107.8 . . ?
C52 C56 H56 107.8 . . ?
C57 C56 H56 107.8 . . ?
C56 C57 H57A 109.5 . . ?
C56 C57 H57B 109.5 . . ?
H57A C57 H57B 109.5 . . ?
C56 C57 H57C 109.5 . . ?
H57A C57 H57C 109.5 . . ?
H57B C57 H57C 109.5 . . ?
C56 C58 H58A 109.5 . . ?
C56 C58 H58B 109.5 . . ?
H58A C58 H58B 109.5 . . ?
C56 C58 H58C 109.5 . . ?
H58A C58 H58C 109.5 . . ?
H58B C58 H58C 109.5 . . ?

loop_
_geom_bond_atom_site_label_1
_geom_bond_atom_site_label_2
_geom_bond_distance
_geom_bond_site_symmetry_2
_geom_bond_publ_flag
P1 C4 1.7976(18) . ?
P1 C29 1.8493(17) . ?
P1 H1A 1.27(3) . ?
P1 H1B 1.29(5) . ?
N1 C1 1.386(3) . ?
N1 C2 1.393(3) . ?
N1 C5 1.438(3) . ?
N2 C3 1.386(3) . ?
N2 C1 1.399(3) . ?
N2 C17 1.441(3) . ?
C1 C4 1.361(3) . ?
C2 C3 1.319(3) . ?
C2 H2 0.9500 . ?
C3 H3 0.9500 . ?
C4 H4 0.9500 . ?
C5 C6 1.396(3) . ?
C5 C10 1.401(3) . ?
C6 C7 1.389(3) . ?
C6 C11 1.517(3) . ?
C7 C8 1.372(3) . ?
C7 H7 0.9500 . ?
C8 C9 1.375(3) . ?
C8 H8 0.9500 . ?
C9 C10 1.391(3) . ?
C9 H9 0.9500 . ?
C10 C14A 1.513(6) . ?
C10 C14B 1.574(15) . ?
C11 C13 1.521(4) . ?
C11 C12 1.532(4) . ?
C11 H11 1.0000 . ?
C12 H12A 0.9800 . ?
C12 H12B 0.9800 . ?
C12 H12C 0.9800 . ?
C13 H13A 0.9800 . ?
C13 H13B 0.9800 . ?
C13 H13C 0.9800 . ?
C14A C16A 1.480(8) . ?
C14A C15A 1.540(7) . ?
C14A H14 1.0000 . ?
C15A H15A 0.9800 . ?
C15A H15B 0.9800 . ?
C15A H15C 0.9800 . ?
C16A H16A 0.9800 . ?
C16A H16B 0.9800 . ?
C16A H16C 0.9800 . ?
C14B C16B 1.538(15) . ?
C14B C15B 1.610(17) . ?
C14B H14B 1.0000 . ?
C15B H15D 0.9800 . ?
C15B H15E 0.9800 . ?
C15B H15F 0.9800 . ?
C16B H16D 0.9800 . ?
C16B H16E 0.9800 . ?
C16B H16F 0.9800 . ?
C17 C18 1.399(4) . ?
C17 C22 1.402(4) . ?
C18 C19 1.404(3) . ?
C18 C23 1.511(4) . ?
C19 C20 1.365(5) . ?
C19 H19 0.9500 . ?
C20 C21 1.387(5) . ?
C20 H20 0.9500 . ?
C21 C22 1.398(4) . ?
C21 H21 0.9500 . ?
C22 C26 1.510(4) . ?
C23 C25 1.528(4) . ?
C23 C24 1.536(4) . ?
C23 H23 1.0000 . ?
C24 H24A 0.9800 . ?
C24 H24B 0.9800 . ?
C24 H24C 0.9800 . ?
C25 H25A 0.9800 . ?
C25 H25B 0.9800 . ?
C25 H25C 0.9800 . ?
C26 C27 1.514(4) . ?
C26 C28 1.523(4) . ?
C26 H26 1.0000 . ?
C27 H27A 0.9800 . ?
C27 H27B 0.9800 . ?
C27 H27C 0.9800 . ?
C28 H28A 0.9800 . ?
C28 H28B 0.9800 . ?
C28 H28C 0.9800 . ?
C29 C30 1.404(3) . ?
C29 C34 1.418(3) . ?
C30 C31 1.394(3) . ?
C30 C35 1.511(2) . ?
C31 C32 1.379(3) . ?
C31 H31 0.9500 . ?
C32 C33 1.377(3) . ?
C32 H32 0.9500 . ?
C33 C34 1.396(3) . ?
C33 H33 0.9500 . ?
C34 C47 1.500(3) . ?
C35 C36 1.404(3) . ?
C35 C40 1.406(3) . ?
C36 C37 1.401(3) . ?
C36 C41 1.505(3) . ?
C37 C38 1.382(4) . ?
C37 H37 0.9500 . ?
C38 C39 1.380(4) . ?
C38 H38 0.9500 . ?
C39 C40 1.399(3) . ?
C39 H39 0.9500 . ?
C40 C44 1.514(3) . ?
C41 C43 1.522(4) . ?
C41 C42 1.525(4) . ?
C41 H41 1.0000 . ?
C42 H42A 0.9800 . ?
C42 H42B 0.9800 . ?
C42 H42C 0.9800 . ?
C43 H43A 0.9800 . ?
C43 H43B 0.9800 . ?
C43 H43C 0.9800 . ?
C44 C46 1.523(4) . ?
C44 C45 1.530(4) . ?
C44 H44 1.0000 . ?
C45 H45A 0.9800 . ?
C45 H45B 0.9800 . ?
C45 H45C 0.9800 . ?
C46 H46A 0.9800 . ?
C46 H46B 0.9800 . ?
C46 H46C 0.9800 . ?
C47 C52 1.407(3) . ?
C47 C48 1.411(3) . ?
C48 C49 1.394(3) . ?
C48 C53 1.525(3) . ?
C49 C50 1.377(4) . ?
C49 H49 0.9500 . ?
C50 C51 1.383(4) . ?
C50 H50 0.9500 . ?
C51 C52 1.391(3) . ?
C51 H51 0.9500 . ?
C52 C56 1.522(4) . ?
C53 C55 1.526(4) . ?
C53 C54 1.528(4) . ?
C53 H53 1.0000 . ?
C54 H54A 0.9800 . ?
C54 H54B 0.9800 . ?
C54 H54C 0.9800 . ?
C55 H55A 0.9800 . ?
C55 H55B 0.9800 . ?
C55 H55C 0.9800 . ?
C56 C58 1.514(4) . ?
C56 C57 1.537(4) . ?
C56 H56 1.0000 . ?
C57 H57A 0.9800 . ?
C57 H57B 0.9800 . ?
C57 H57C 0.9800 . ?
C58 H58A 0.9800 . ?
C58 H58B 0.9800 . ?
C58 H58C 0.9800 . ?

loop_
_geom_torsion_atom_site_label_1
_geom_torsion_atom_site_label_2
_geom_torsion_atom_site_label_3
_geom_torsion_atom_site_label_4
_geom_torsion
_geom_torsion_site_symmetry_1
_geom_torsion_site_symmetry_2
_geom_torsion_site_symmetry_3
_geom_torsion_site_symmetry_4
_geom_torsion_publ_flag
C2 N1 C1 C4 -177.4(2) . . . . ?
C5 N1 C1 C4 12.1(4) . . . . ?
C2 N1 C1 N2 1.2(2) . . . . ?
C5 N1 C1 N2 -169.3(2) . . . . ?
C3 N2 C1 C4 177.9(2) . . . . ?
C17 N2 C1 C4 -16.4(4) . . . . ?
C3 N2 C1 N1 -0.8(2) . . . . ?
C17 N2 C1 N1 165.0(2) . . . . ?
C1 N1 C2 C3 -1.2(3) . . . . ?
C5 N1 C2 C3 170.1(2) . . . . ?
N1 C2 C3 N2 0.7(3) . . . . ?
C1 N2 C3 C2 0.1(3) . . . . ?
C17 N2 C3 C2 -166.8(2) . . . . ?
N1 C1 C4 P1 6.0(3) . . . . ?
N2 C1 C4 P1 -172.28(16) . . . . ?
C29 P1 C4 C1 162.34(18) . . . . ?
C1 N1 C5 C6 -109.8(2) . . . . ?
C2 N1 C5 C6 80.6(3) . . . . ?
C1 N1 C5 C10 74.0(3) . . . . ?
C2 N1 C5 C10 -95.6(3) . . . . ?
C10 C5 C6 C7 -0.2(3) . . . . ?
N1 C5 C6 C7 -176.19(18) . . . . ?
C10 C5 C6 C11 -179.40(19) . . . . ?
N1 C5 C6 C11 4.6(3) . . . . ?
C5 C6 C7 C8 -1.4(3) . . . . ?
C11 C6 C7 C8 177.9(2) . . . . ?
C6 C7 C8 C9 1.3(4) . . . . ?
C7 C8 C9 C10 0.4(4) . . . . ?
C8 C9 C10 C5 -1.9(3) . . . . ?
C8 C9 C10 C14A -179.5(3) . . . . ?
C8 C9 C10 C14B 167.1(6) . . . . ?
C6 C5 C10 C9 1.7(3) . . . . ?
N1 C5 C10 C9 177.71(18) . . . . ?
C6 C5 C10 C14A 179.5(3) . . . . ?
N1 C5 C10 C14A -4.5(4) . . . . ?
C6 C5 C10 C14B -165.7(6) . . . . ?
N1 C5 C10 C14B 10.3(6) . . . . ?
C7 C6 C11 C13 69.7(3) . . . . ?
C5 C6 C11 C13 -111.1(2) . . . . ?
C7 C6 C11 C12 -53.6(3) . . . . ?
C5 C6 C11 C12 125.6(2) . . . . ?
C9 C10 C14A C16A 26.4(7) . . . . ?
C5 C10 C14A C16A -151.2(5) . . . . ?
C9 C10 C14A C15A -95.6(4) . . . . ?
C5 C10 C14A C15A 86.7(5) . . . . ?
C9 C10 C14B C16B -35.5(12) . . . . ?
C5 C10 C14B C16B 132.2(9) . . . . ?
C9 C10 C14B C15B 84.1(9) . . . . ?
C5 C10 C14B C15B -108.2(9) . . . . ?
C3 N2 C17 C18 -108.0(3) . . . . ?
C1 N2 C17 C18 87.7(3) . . . . ?
C3 N2 C17 C22 67.3(3) . . . . ?
C1 N2 C17 C22 -97.1(3) . . . . ?
C22 C17 C18 C19 -2.4(3) . . . . ?
N2 C17 C18 C19 172.7(2) . . . . ?
C22 C17 C18 C23 177.7(2) . . . . ?
N2 C17 C18 C23 -7.2(3) . . . . ?
C17 C18 C19 C20 0.3(4) . . . . ?
C23 C18 C19 C20 -179.8(3) . . . . ?
C18 C19 C20 C21 1.5(5) . . . . ?
C19 C20 C21 C22 -1.2(5) . . . . ?
C20 C21 C22 C17 -0.8(4) . . . . ?
C20 C21 C22 C26 176.5(3) . . . . ?
C18 C17 C22 C21 2.6(3) . . . . ?
N2 C17 C22 C21 -172.4(2) . . . . ?
C18 C17 C22 C26 -174.7(2) . . . . ?
N2 C17 C22 C26 10.3(3) . . . . ?
C17 C18 C23 C25 115.2(3) . . . . ?
C19 C18 C23 C25 -64.7(3) . . . . ?
C17 C18 C23 C24 -120.5(2) . . . . ?
C19 C18 C23 C24 59.6(3) . . . . ?
C21 C22 C26 C27 45.1(4) . . . . ?
C17 C22 C26 C27 -137.7(3) . . . . ?
C21 C22 C26 C28 -79.7(3) . . . . ?
C17 C22 C26 C28 97.5(3) . . . . ?
C4 P1 C29 C30 -116.57(15) . . . . ?
C4 P1 C29 C34 70.59(17) . . . . ?
C34 C29 C30 C31 -5.7(3) . . . . ?
P1 C29 C30 C31 -178.76(14) . . . . ?
C34 C29 C30 C35 167.24(18) . . . . ?
P1 C29 C30 C35 -5.9(3) . . . . ?
C29 C30 C31 C32 2.5(3) . . . . ?
C35 C30 C31 C32 -171.12(19) . . . . ?
C30 C31 C32 C33 2.3(3) . . . . ?
C31 C32 C33 C34 -3.9(3) . . . . ?
C32 C33 C34 C29 0.6(3) . . . . ?
C32 C33 C34 C47 175.37(19) . . . . ?
C30 C29 C34 C33 4.1(3) . . . . ?
P1 C29 C34 C33 177.00(15) . . . . ?
C30 C29 C34 C47 -170.33(18) . . . . ?
P1 C29 C34 C47 2.5(3) . . . . ?
C31 C30 C35 C36 -77.2(2) . . . . ?
C29 C30 C35 C36 109.6(2) . . . . ?
C31 C30 C35 C40 94.2(2) . . . . ?
C29 C30 C35 C40 -79.0(2) . . . . ?
C40 C35 C36 C37 -3.3(3) . . . . ?
C30 C35 C36 C37 167.88(18) . . . . ?
C40 C35 C36 C41 176.4(2) . . . . ?
C30 C35 C36 C41 -12.4(3) . . . . ?
C35 C36 C37 C38 1.2(3) . . . . ?
C41 C36 C37 C38 -178.5(2) . . . . ?
C36 C37 C38 C39 2.1(4) . . . . ?
C37 C38 C39 C40 -3.3(4) . . . . ?
C38 C39 C40 C35 1.3(4) . . . . ?
C38 C39 C40 C44 -177.6(3) . . . . ?
C36 C35 C40 C39 2.1(3) . . . . ?
C30 C35 C40 C39 -169.3(2) . . . . ?
C36 C35 C40 C44 -179.1(2) . . . . ?
C30 C35 C40 C44 9.5(3) . . . . ?
C37 C36 C41 C43 58.9(3) . . . . ?
C35 C36 C41 C43 -120.9(2) . . . . ?
C37 C36 C41 C42 -65.2(3) . . . . ?
C35 C36 C41 C42 115.1(2) . . . . ?
C39 C40 C44 C46 74.3(3) . . . . ?
C35 C40 C44 C46 -104.4(3) . . . . ?
C39 C40 C44 C45 -50.8(3) . . . . ?
C35 C40 C44 C45 130.4(2) . . . . ?
C33 C34 C47 C52 77.5(2) . . . . ?
C29 C34 C47 C52 -107.9(2) . . . . ?
C33 C34 C47 C48 -98.4(2) . . . . ?
C29 C34 C47 C48 76.1(2) . . . . ?
C52 C47 C48 C49 4.0(3) . . . . ?
C34 C47 C48 C49 179.96(18) . . . . ?
C52 C47 C48 C53 -170.52(19) . . . . ?
C34 C47 C48 C53 5.4(3) . . . . ?
C47 C48 C49 C50 -1.1(3) . . . . ?
C53 C48 C49 C50 173.6(2) . . . . ?
C48 C49 C50 C51 -2.0(4) . . . . ?
C49 C50 C51 C52 2.2(4) . . . . ?
C50 C51 C52 C47 0.7(3) . . . . ?
C50 C51 C52 C56 -176.3(2) . . . . ?
C48 C47 C52 C51 -3.8(3) . . . . ?
C34 C47 C52 C51 -179.70(18) . . . . ?
C48 C47 C52 C56 173.15(19) . . . . ?
C34 C47 C52 C56 -2.7(3) . . . . ?
C49 C48 C53 C55 -79.4(3) . . . . ?
C47 C48 C53 C55 95.1(3) . . . . ?
C49 C48 C53 C54 45.8(3) . . . . ?
C47 C48 C53 C54 -139.7(2) . . . . ?
C51 C52 C56 C58 -41.7(3) . . . . ?
C47 C52 C56 C58 141.3(2) . . . . ?
C51 C52 C56 C57 80.7(3) . . . . ?
C47 C52 C56 C57 -96.3(2) . . . . ?

loop_
_platon_squeeze_void_nr
_platon_squeeze_void_average_x
_platon_squeeze_void_average_y
_platon_squeeze_void_average_z
_platon_squeeze_void_volume
_platon_squeeze_void_count_electrons
_platon_squeeze_void_content
1 0.000 0.000 0.500 470 85 ' '
2 0.000 0.500 1.000 470 85 ' '
